data_7053086
loop_
_publ_author_name
'Bartelmess, Juergen'
'Weare, Walter W.'
'Latortue, Narah'
'Duong, Christina'
'Jones, Daniel S.'

_publ_section_title
;
 meso-Pyridyl BODIPYs with tunable chemical, optical and electrochemical
 properties
;
_journal_issue 9
_journal_name_full 'New Journal of Chemistry'
_journal_page_first 2663
_journal_paper_doi 10.1039/c3nj00426k
_journal_volume 37
_journal_year 2013
_chemical_compound_source 'synthesis as described'
_chemical_formula_moiety 'C18 H16 B1 Cl2 F2 N3'
_chemical_formula_sum 'C18 H16 B Cl2 F2 N3'
_chemical_formula_weight 394.05
_chemical_name_systematic
;
?
;
_space_group_IT_number 15
_symmetry_cell_setting monoclinic
_symmetry_Int_Tables_number 15
_symmetry_space_group_name_Hall '-C 2yc'
_symmetry_space_group_name_H-M 'C 1 2/c 1'
_atom_sites_solution_hydrogens geom
_atom_sites_solution_primary direct
_atom_sites_solution_secondary difmap
_audit_creation_date 2013-03-15T18:12:34-00:00
_audit_creation_method 'WinGX routine CIF_UPDATE'
_cell_angle_alpha 90
_cell_angle_beta 114.731(2)
_cell_angle_gamma 90
_cell_formula_units_Z 8
_cell_length_a 20.3327(3)
_cell_length_b 7.29560(10)
_cell_length_c 26.1828(5)
_cell_measurement_reflns_used 16978
_cell_measurement_temperature 100(1)
_cell_measurement_theta_max 66.9792
_cell_measurement_theta_min 3.7142
_cell_measurement_wavelength 1.54184
_cell_volume 3527.71(11)
_computing_cell_refinement
;
CrysAlisPro, Agilent Technologies,
Version 1.171.35.19 (release 27-10-2011 CrysAlis171 .NET)
(compiled Oct 27 2011,15:02:11)
;
_computing_data_collection
;
CrysAlisPro, Agilent Technologies,
Version 1.171.35.19 (release 27-10-2011 CrysAlis171 .NET)
(compiled Oct 27 2011,15:02:11)
;
_computing_data_reduction
;
CrysAlisPro, Agilent Technologies,
Version 1.171.35.19 (release 27-10-2011 CrysAlis171 .NET)
(compiled Oct 27 2011,15:02:11)
;
_computing_molecular_graphics 'Ortep-3 for Windows (Farrugia, 1997)'
_computing_publication_material 'WinGX publication routines (Farrugia, 1999)'
_computing_structure_refinement 'SHELXL-97 (Sheldrick, 2008)'
_computing_structure_solution 'SHELXS-97 (Sheldrick, 2008)'
_diffrn_ambient_temperature 100(1)
_diffrn_detector_area_resol_mean 10.4419
_diffrn_measured_fraction_theta_full 0.999
_diffrn_measured_fraction_theta_max 0.999
_diffrn_measurement_device_type 'Xcalibur, Atlas, Gemini ultra'
_diffrn_measurement_method '\w scans'
_diffrn_orient_matrix_UB_11 0.0284024
_diffrn_orient_matrix_UB_12 -0.1957022
_diffrn_orient_matrix_UB_13 0.0187629
_diffrn_orient_matrix_UB_21 -0.0729983
_diffrn_orient_matrix_UB_22 -0.0523903
_diffrn_orient_matrix_UB_23 0.0007388
_diffrn_orient_matrix_UB_31 -0.0286974
_diffrn_orient_matrix_UB_32 -0.059874
_diffrn_orient_matrix_UB_33 -0.0619535
_diffrn_radiation_monochromator graphite
_diffrn_radiation_probe x-ray
_diffrn_radiation_type CuK\a
_diffrn_radiation_wavelength 1.54184
_diffrn_reflns_av_R_equivalents 0.0267
_diffrn_reflns_av_unetI/netI 0.0116
_diffrn_reflns_limit_h_max 24
_diffrn_reflns_limit_h_min -24
_diffrn_reflns_limit_k_max 8
_diffrn_reflns_limit_k_min -8
_diffrn_reflns_limit_l_max 29
_diffrn_reflns_limit_l_min -31
_diffrn_reflns_number 30627
_diffrn_reflns_theta_full 67.09
_diffrn_reflns_theta_max 67.09
_diffrn_reflns_theta_min 3.72
_exptl_absorpt_coefficient_mu 3.552
_exptl_absorpt_correction_T_max 1
_exptl_absorpt_correction_T_min 0.71792
_exptl_absorpt_correction_type multi-scan
_exptl_absorpt_process_details
;
CrysAlisPro, Agilent Technologies,
Version 1.171.35.19 (release 27-10-2011 CrysAlis171 .NET)
(compiled Oct 27 2011,15:02:11)
Empirical absorption correction using spherical harmonics,
implemented in SCALE3 ABSPACK scaling algorithm.
;
_exptl_crystal_colour red
_exptl_crystal_density_diffrn 1.484
_exptl_crystal_density_method 'not measured'
_exptl_crystal_description prism
_exptl_crystal_F_000 1616
_exptl_crystal_size_max 0.24
_exptl_crystal_size_mid 0.21
_exptl_crystal_size_min 0.09
_refine_diff_density_max 0.25
_refine_diff_density_min -0.224
_refine_diff_density_rms 0.037
_refine_ls_extinction_method none
_refine_ls_goodness_of_fit_ref 1.049
_refine_ls_hydrogen_treatment constr
_refine_ls_matrix_type full
_refine_ls_number_parameters 239
_refine_ls_number_reflns 3146
_refine_ls_number_restraints 0
_refine_ls_restrained_S_all 1.049
_refine_ls_R_factor_all 0.0261
_refine_ls_R_factor_gt 0.025
_refine_ls_shift/su_max 0.001
_refine_ls_shift/su_mean 0
_refine_ls_structure_factor_coef Fsqd
_refine_ls_weighting_details 'calc w=1/[\s^2^(Fo^2^)+(0.0343P)^2^+3.1580P] where P=(Fo^2^+2Fc^2^)/3'
_refine_ls_weighting_scheme calc
_refine_ls_wR_factor_gt 0.066
_refine_ls_wR_factor_ref 0.067
_reflns_number_gt 3001
_reflns_number_total 3146
_reflns_threshold_expression >2\s(I)
_cod_data_source_file c3nj00426k.txt
_cod_data_source_block cdstate1_red_x1_cu1
_cod_original_cell_volume 3527.71(10)
_cod_database_code 7053086

loop_
_symmetry_equiv_pos_as_xyz
'x, y, z'
'-x, y, -z+1/2'
'x+1/2, y+1/2, z'
'-x+1/2, y+1/2, -z+1/2'
'-x, -y, -z'
'x, -y, z-1/2'
'-x+1/2, -y+1/2, -z'
'x+1/2, -y+1/2, z-1/2'

loop_
_atom_site_label
_atom_site_type_symbol
_atom_site_fract_x
_atom_site_fract_y
_atom_site_fract_z
_atom_site_U_iso_or_equiv
_atom_site_adp_type
_atom_site_occupancy
_atom_site_symmetry_multiplicity
_atom_site_calc_flag
_atom_site_refinement_flags
Cl1 Cl 0.10129(2) 0.35019(5) 0.065484(14) 0.03043(10) Uani 1 1 d .
Cl2 Cl 0.098706(19) 0.57961(5) 0.261735(13) 0.02854(10) Uani 1 1 d .
F1 F -0.17860(4) 0.51040(12) 0.02281(3) 0.0298(2) Uani 1 1 d .
F2 F -0.17869(4) 0.65905(12) 0.09923(3) 0.0304(2) Uani 1 1 d .
N3 N -0.07497(5) 0.69576(15) 0.07780(4) 0.0187(2) Uani 1 1 d .
N2 N -0.09877(6) 0.39999(16) 0.11422(4) 0.0209(2) Uani 1 1 d .
C16 C -0.01580(7) 0.92921(18) 0.06017(5) 0.0210(3) Uani 1 1 d .
H16 H -0.0075 1.0399 0.0463 0.025 Uiso 1 1 calc R
C11 C -0.13221(7) 0.2556(2) 0.12503(6) 0.0249(3) Uani 1 1 d .
C9 C 0.05773(8) 0.09873(19) 0.20115(6) 0.0258(3) Uani 1 1 d .
H9A H 0.0831 0.1627 0.236 0.039 Uiso 1 1 calc R
H9B H 0.0868 0.0971 0.1802 0.039 Uiso 1 1 calc R
H9C H 0.0482 -0.0248 0.2088 0.039 Uiso 1 1 calc R
C17 C -0.08397(7) 0.85837(18) 0.05141(5) 0.0205(3) Uani 1 1 d .
C3 C 0.10291(7) 0.46253(17) 0.16470(5) 0.0191(3) Uani 1 1 d .
C13 C -0.00066(6) 0.65811(18) 0.10438(5) 0.0179(3) Uani 1 1 d .
C6 C 0.02356(6) 0.49719(18) 0.13524(5) 0.0177(3) Uani 1 1 d .
C14 C 0.03668(7) 0.80708(18) 0.09285(5) 0.0195(3) Uani 1 1 d .
C2 C 0.14142(7) 0.49578(18) 0.22183(6) 0.0223(3) Uani 1 1 d .
C5 C 0.21663(8) 0.35944(19) 0.16605(7) 0.0319(3) Uani 1 1 d .
H5 H 0.2419 0.3123 0.1465 0.038 Uiso 1 1 calc R
C4 C 0.14305(7) 0.39349(18) 0.13700(6) 0.0231(3) Uani 1 1 d .
C7 C -0.02406(7) 0.36770(18) 0.14013(5) 0.0193(3) Uani 1 1 d .
C8 C -0.01240(7) 0.19415(19) 0.16760(5) 0.0220(3) Uani 1 1 d .
C12 C -0.21254(8) 0.2450(2) 0.10445(7) 0.0336(3) Uani 1 1 d .
H12A H -0.23 0.3545 0.1149 0.05 Uiso 1 1 calc R
H12B H -0.225 0.1406 0.1209 0.05 Uiso 1 1 calc R
H12C H -0.2343 0.233 0.0642 0.05 Uiso 1 1 calc R
C10 C -0.08036(8) 0.12723(19) 0.15739(6) 0.0257(3) Uani 1 1 d .
H10 H -0.09 0.0155 0.1699 0.031 Uiso 1 1 calc R
N1 N 0.25245(7) 0.39195(17) 0.22103(6) 0.0364(3) Uani 1 1 d .
C15 C 0.11658(7) 0.83092(19) 0.11097(6) 0.0246(3) Uani 1 1 d .
H15A H 0.1261 0.9524 0.1017 0.037 Uiso 1 1 calc R
H15B H 0.1335 0.7428 0.092 0.037 Uiso 1 1 calc R
H15C H 0.1413 0.8129 0.1509 0.037 Uiso 1 1 calc R
C1 C 0.21519(8) 0.4592(2) 0.24796(7) 0.0315(3) Uani 1 1 d .
H1A H 0.2397 0.4831 0.2862 0.038 Uiso 1 1 calc R
C18 C -0.15616(7) 0.9417(2) 0.01833(6) 0.0267(3) Uani 1 1 d .
H18A H -0.1797 0.8775 -0.0167 0.04 Uiso 1 1 calc R
H18B H -0.1502 1.0682 0.0111 0.04 Uiso 1 1 calc R
H18C H -0.1851 0.9332 0.0393 0.04 Uiso 1 1 calc R
B B -0.13611(8) 0.5677(2) 0.07732(6) 0.0221(3) Uani 1 1 d .

loop_
_atom_site_aniso_label
_atom_site_aniso_U_11
_atom_site_aniso_U_22
_atom_site_aniso_U_33
_atom_site_aniso_U_23
_atom_site_aniso_U_13
_atom_site_aniso_U_12
Cl1 0.0422(2) 0.02717(18) 0.03115(19) -0.00304(13) 0.02441(16) 0.00008(14)
Cl2 0.03511(19) 0.02953(19) 0.01852(16) -0.00249(12) 0.00880(14) -0.00112(14)
F1 0.0191(4) 0.0434(5) 0.0210(4) -0.0013(3) 0.0026(3) -0.0086(3)
F2 0.0217(4) 0.0413(5) 0.0329(4) 0.0052(4) 0.0161(3) 0.0070(3)
N3 0.0140(5) 0.0245(6) 0.0158(5) -0.0011(4) 0.0043(4) 0.0011(4)
N2 0.0164(5) 0.0271(6) 0.0203(5) -0.0025(4) 0.0087(4) -0.0041(4)
C16 0.0220(6) 0.0206(6) 0.0197(6) 0.0008(5) 0.0082(5) 0.0009(5)
C11 0.0251(7) 0.0300(7) 0.0238(7) -0.0058(6) 0.0144(6) -0.0078(6)
C9 0.0319(7) 0.0211(7) 0.0236(7) 0.0013(5) 0.0106(6) -0.0006(6)
C17 0.0200(6) 0.0240(7) 0.0155(6) -0.0021(5) 0.0055(5) 0.0033(5)
C3 0.0176(6) 0.0159(6) 0.0230(6) 0.0026(5) 0.0075(5) -0.0004(5)
C13 0.0134(6) 0.0234(6) 0.0159(6) -0.0020(5) 0.0053(5) 0.0002(5)
C6 0.0169(6) 0.0221(6) 0.0141(6) -0.0033(5) 0.0064(5) -0.0008(5)
C14 0.0190(6) 0.0212(6) 0.0181(6) -0.0019(5) 0.0077(5) -0.0001(5)
C2 0.0214(6) 0.0175(6) 0.0241(7) 0.0017(5) 0.0056(5) 0.0000(5)
C5 0.0245(7) 0.0204(7) 0.0558(10) 0.0043(7) 0.0219(7) 0.0035(6)
C4 0.0239(7) 0.0176(6) 0.0310(7) 0.0014(5) 0.0145(6) -0.0004(5)
C7 0.0176(6) 0.0247(7) 0.0157(6) -0.0021(5) 0.0070(5) -0.0008(5)
C8 0.0273(7) 0.0225(7) 0.0180(6) -0.0028(5) 0.0114(5) -0.0029(5)
C12 0.0250(7) 0.0386(8) 0.0424(9) -0.0045(7) 0.0193(7) -0.0096(6)
C10 0.0318(7) 0.0251(7) 0.0248(7) -0.0032(6) 0.0165(6) -0.0081(6)
N1 0.0196(6) 0.0249(6) 0.0558(9) 0.0034(6) 0.0071(6) 0.0025(5)
C15 0.0193(7) 0.0213(7) 0.0331(7) 0.0021(6) 0.0110(6) -0.0020(5)
C1 0.0239(7) 0.0225(7) 0.0345(8) 0.0026(6) -0.0013(6) -0.0005(6)
C18 0.0210(7) 0.0306(7) 0.0236(7) -0.0007(6) 0.0045(6) 0.0063(6)
B 0.0142(7) 0.0318(8) 0.0200(7) -0.0004(6) 0.0070(6) -0.0018(6)

loop_
_atom_type_symbol
_atom_type_description
_atom_type_scat_dispersion_real
_atom_type_scat_dispersion_imag
_atom_type_scat_source
C C 0.0181 0.0091 'International Tables Vol C Tables 4.2.6.8 and 6.1.1.4'
H H 0 0 'International Tables Vol C Tables 4.2.6.8 and 6.1.1.4'
B B 0.009 0.0039 'International Tables Vol C Tables 4.2.6.8 and 6.1.1.4'
N N 0.0311 0.018 'International Tables Vol C Tables 4.2.6.8 and 6.1.1.4'
F F 0.0727 0.0534 'International Tables Vol C Tables 4.2.6.8 and 6.1.1.4'
Cl Cl 0.3639 0.7018 'International Tables Vol C Tables 4.2.6.8 and 6.1.1.4'

loop_
_geom_angle_atom_site_label_1
_geom_angle_atom_site_label_2
_geom_angle_atom_site_label_3
_geom_angle
C17 N3 C13 108.33(10)
C17 N3 B 126.17(11)
C13 N3 B 125.46(11)
C11 N2 C7 107.89(11)
C11 N2 B 126.23(11)
C7 N2 B 125.81(11)
C14 C16 C17 108.55(12)
C14 C16 H16 125.7
C17 C16 H16 125.7
N2 C11 C10 109.39(12)
N2 C11 C12 122.48(13)
C10 C11 C12 128.13(13)
C8 C9 H9A 109.5
C8 C9 H9B 109.5
H9A C9 H9B 109.5
C8 C9 H9C 109.5
H9A C9 H9C 109.5
H9B C9 H9C 109.5
N3 C17 C16 109.11(11)
N3 C17 C18 123.25(12)
C16 C17 C18 127.64(12)
C2 C3 C4 115.75(12)
C2 C3 C6 121.89(11)
C4 C3 C6 122.35(11)
C6 C13 N3 119.97(11)
C6 C13 C14 132.34(11)
N3 C13 C14 107.69(11)
C13 C6 C7 122.20(11)
C13 C6 C3 119.12(11)
C7 C6 C3 118.67(11)
C16 C14 C13 106.32(11)
C16 C14 C15 125.18(12)
C13 C14 C15 128.50(12)
C3 C2 C1 120.19(13)
C3 C2 Cl2 120.92(10)
C1 C2 Cl2 118.88(11)
N1 C5 C4 122.40(14)
N1 C5 H5 118.8
C4 C5 H5 118.8
C5 C4 C3 120.75(13)
C5 C4 Cl1 119.25(11)
C3 C4 Cl1 120.00(10)
C6 C7 N2 119.66(12)
C6 C7 C8 132.19(12)
N2 C7 C8 108.15(11)
C10 C8 C7 105.92(12)
C10 C8 C9 125.39(13)
C7 C8 C9 128.70(12)
C11 C12 H12A 109.5
C11 C12 H12B 109.5
H12A C12 H12B 109.5
C11 C12 H12C 109.5
H12A C12 H12C 109.5
H12B C12 H12C 109.5
C8 C10 C11 108.65(12)
C8 C10 H10 125.7
C11 C10 H10 125.7
C1 N1 C5 117.63(13)
C14 C15 H15A 109.5
C14 C15 H15B 109.5
H15A C15 H15B 109.5
C14 C15 H15C 109.5
H15A C15 H15C 109.5
H15B C15 H15C 109.5
N1 C1 C2 123.26(14)
N1 C1 H1A 118.4
C2 C1 H1A 118.4
C17 C18 H18A 109.5
C17 C18 H18B 109.5
H18A C18 H18B 109.5
C17 C18 H18C 109.5
H18A C18 H18C 109.5
H18B C18 H18C 109.5
F1 B F2 109.95(11)
F1 B N2 109.60(12)
F2 B N2 110.40(11)
F1 B N3 109.98(11)
F2 B N3 110.07(12)
N2 B N3 106.80(10)

loop_
_geom_bond_atom_site_label_1
_geom_bond_atom_site_label_2
_geom_bond_distance
Cl1 C4 1.7311(14)
Cl2 C2 1.7262(14)
F1 B 1.3881(17)
F2 B 1.3921(17)
N3 C17 1.3463(17)
N3 C13 1.4010(16)
N3 B 1.5509(18)
N2 C11 1.3467(18)
N2 C7 1.4005(16)
N2 B 1.5471(19)
C16 C14 1.3786(19)
C16 C17 1.4051(19)
C16 H16 0.93
C11 C10 1.400(2)
C11 C12 1.4925(19)
C9 C8 1.4972(19)
C9 H9A 0.96
C9 H9B 0.96
C9 H9C 0.96
C17 C18 1.4868(18)
C3 C2 1.3889(19)
C3 C4 1.3932(19)
C3 C6 1.4902(17)
C13 C6 1.3931(18)
C13 C14 1.4286(18)
C6 C7 1.3964(18)
C14 C15 1.5000(18)
C2 C1 1.3894(19)
C5 N1 1.335(2)
C5 C4 1.388(2)
C5 H5 0.93
C7 C8 1.4262(19)
C8 C10 1.382(2)
C12 H12A 0.96
C12 H12B 0.96
C12 H12C 0.96
C10 H10 0.93
N1 C1 1.326(2)
C15 H15A 0.96
C15 H15B 0.96
C15 H15C 0.96
C1 H1A 0.93
C18 H18A 0.96
C18 H18B 0.96
C18 H18C 0.96

loop_
_geom_torsion_atom_site_label_1
_geom_torsion_atom_site_label_2
_geom_torsion_atom_site_label_3
_geom_torsion_atom_site_label_4
_geom_torsion
C7 N2 C11 C10 -0.57(14)
B N2 C11 C10 176.69(12)
C7 N2 C11 C12 179.05(12)
B N2 C11 C12 -3.7(2)
C13 N3 C17 C16 0.16(14)
B N3 C17 C16 -177.80(11)
C13 N3 C17 C18 179.58(11)
B N3 C17 C18 1.61(19)
C14 C16 C17 N3 0.01(15)
C14 C16 C17 C18 -179.38(12)
C17 N3 C13 C6 179.56(11)
B N3 C13 C6 -2.45(18)
C17 N3 C13 C14 -0.27(13)
B N3 C13 C14 177.72(11)
N3 C13 C6 C7 1.13(18)
C14 C13 C6 C7 -179.08(13)
N3 C13 C6 C3 -178.07(11)
C14 C13 C6 C3 1.7(2)
C2 C3 C6 C13 99.59(15)
C4 C3 C6 C13 -80.98(16)
C2 C3 C6 C7 -79.65(16)
C4 C3 C6 C7 99.79(15)
C17 C16 C14 C13 -0.17(14)
C17 C16 C14 C15 179.09(12)
C6 C13 C14 C16 -179.53(13)
N3 C13 C14 C16 0.27(14)
C6 C13 C14 C15 1.2(2)
N3 C13 C14 C15 -178.96(12)
C4 C3 C2 C1 -0.40(19)
C6 C3 C2 C1 179.07(12)
C4 C3 C2 Cl2 -179.46(10)
C6 C3 C2 Cl2 0.01(18)
N1 C5 C4 C3 -0.6(2)
N1 C5 C4 Cl1 179.10(11)
C2 C3 C4 C5 0.77(19)
C6 C3 C4 C5 -178.70(12)
C2 C3 C4 Cl1 -178.92(10)
C6 C3 C4 Cl1 1.61(18)
C13 C6 C7 N2 -1.13(18)
C3 C6 C7 N2 178.08(11)
C13 C6 C7 C8 178.10(13)
C3 C6 C7 C8 -2.7(2)
C11 N2 C7 C6 179.74(11)
B N2 C7 C6 2.47(19)
C11 N2 C7 C8 0.34(14)
B N2 C7 C8 -176.93(11)
C6 C7 C8 C10 -179.27(13)
N2 C7 C8 C10 0.02(14)
C6 C7 C8 C9 0.9(2)
N2 C7 C8 C9 -179.80(12)
C7 C8 C10 C11 -0.36(15)
C9 C8 C10 C11 179.47(12)
N2 C11 C10 C8 0.59(15)
C12 C11 C10 C8 -179.00(13)
C4 C5 N1 C1 0.0(2)
C5 N1 C1 C2 0.4(2)
C3 C2 C1 N1 -0.2(2)
Cl2 C2 C1 N1 178.90(11)
C11 N2 B F1 -60.89(16)
C7 N2 B F1 115.88(13)
C11 N2 B F2 60.36(17)
C7 N2 B F2 -122.86(13)
C11 N2 B N3 -179.99(11)
C7 N2 B N3 -3.22(17)
C17 N3 B F1 61.98(17)
C13 N3 B F1 -115.65(13)
C17 N3 B F2 -59.31(16)
C13 N3 B F2 123.06(13)
C17 N3 B N2 -179.17(11)
C13 N3 B N2 3.20(17)
